data_4301757
loop_
_publ_author_name
'Joobeom Seo'
'Sunhong Park'
'Shim Sung Lee'
'Marina Fainerman-Melnikova'
'Leonard F. Lindoy'

_publ_section_title
;
Copper(II) Interaction with Mono-, Bis- and Tris-Ring N3O2 Macrocycles:
Synthetic, X-ray, Competitive Membrane Transport, and Hypochromic Shift
Studies
;
_journal_name_full 'Inorganic Chemistry'
_journal_page_first 2770
_journal_page_last 2779
_journal_paper_doi 10.1021/ic801265y
_journal_volume 48
_journal_year 2009
_chemical_formula_sum 'C33 H34 Cl2 Cu N8 O10'
_chemical_formula_weight 837.12
_chemical_name_systematic
; 
 ? 
;
_space_group_IT_number 2
_symmetry_cell_setting triclinic
_symmetry_space_group_name_Hall '-P 1'
_symmetry_space_group_name_H-M 'P -1'
_atom_sites_solution_hydrogens geom
_atom_sites_solution_primary direct
_atom_sites_solution_secondary difmap
_audit_creation_method SHELXTL
_cell_angle_alpha 77.861(2)
_cell_angle_beta 82.893(2)
_cell_angle_gamma 78.241(2)
_cell_formula_units_Z 2
_cell_length_a 8.2961(6)
_cell_length_b 12.8519(10)
_cell_length_c 17.9321(13)
_cell_measurement_reflns_used 1510
_cell_measurement_temperature 173(2)
_cell_measurement_theta_max 28.24
_cell_measurement_theta_min 2.19
_cell_volume 1823.4(2)
_computing_cell_refinement 'Bruker SMART'
_computing_data_collection 'Bruker SMART'
_computing_data_reduction 'Bruker SAINT'
_computing_molecular_graphics 'Bruker SHELXTL'
_computing_publication_material 'Bruker SHELXTL'
_computing_structure_refinement 'Bruker SHELXTL'
_computing_structure_solution 'Bruker SHELXTL'
_diffrn_ambient_temperature 173(2)
_diffrn_measured_fraction_theta_full 0.972
_diffrn_measured_fraction_theta_max 0.972
_diffrn_measurement_device_type 'CCD area detector'
_diffrn_measurement_method 'phi and omega scans'
_diffrn_radiation_monochromator graphite
_diffrn_radiation_source 'fine-focus sealed tube'
_diffrn_radiation_type MoK\a
_diffrn_radiation_wavelength 0.71073
_diffrn_reflns_av_R_equivalents 0.0586
_diffrn_reflns_av_sigmaI/netI 0.1800
_diffrn_reflns_limit_h_max 10
_diffrn_reflns_limit_h_min -10
_diffrn_reflns_limit_k_max 13
_diffrn_reflns_limit_k_min -16
_diffrn_reflns_limit_l_max 22
_diffrn_reflns_limit_l_min -21
_diffrn_reflns_number 11279
_diffrn_reflns_theta_full 27.00
_diffrn_reflns_theta_max 27.00
_diffrn_reflns_theta_min 1.17
_exptl_absorpt_coefficient_mu 0.814
_exptl_absorpt_correction_type 'Empirical SADABS'
_exptl_absorpt_process_details
; 
Ratio of minimum to maximum apparent transmission:  0.818579 
;
_exptl_crystal_colour orange
_exptl_crystal_density_diffrn 1.525
_exptl_crystal_density_method 'not measured'
_exptl_crystal_description plate
_exptl_crystal_F_000 862
_exptl_crystal_size_max 0.10
_exptl_crystal_size_mid 0.05
_exptl_crystal_size_min 0.04
_refine_diff_density_max 1.070
_refine_diff_density_min -1.144
_refine_diff_density_rms 0.132
_refine_ls_extinction_method none
_refine_ls_goodness_of_fit_ref 1.073
_refine_ls_hydrogen_treatment constr
_refine_ls_matrix_type full
_refine_ls_number_parameters 487
_refine_ls_number_reflns 7756
_refine_ls_number_restraints 2
_refine_ls_restrained_S_all 1.074
_refine_ls_R_factor_all 0.1887
_refine_ls_R_factor_gt 0.0822
_refine_ls_shift/su_max 0.000
_refine_ls_shift/su_mean 0.000
_refine_ls_structure_factor_coef Fsqd
_refine_ls_weighting_details 'calc w=1/[\s^2^(Fo^2^)+(0.1188P)^2^+0.0000P] where P=(Fo^2^+2Fc^2^)/3'
_refine_ls_weighting_scheme calc
_refine_ls_wR_factor_gt 0.2004
_refine_ls_wR_factor_ref 0.2648
_reflns_number_gt 3786
_reflns_number_total 7756
_reflns_threshold_expression >2sigma(I)
_cod_data_source_file ic801265y_si_002_3.cif
_cod_data_source_block 6
_cod_depositor_comments
;
The following automatic conversions were performed:
'_symmetry_cell_setting' value 'Triclinic' changed to 'triclinic'
according to '/home/saulius/struct/CIF-dictionaries/cif_core.dic'
dictionary named 'cif_core.dic' version 2.4.1 from 2010-06-29.

Automatic conversion script
Id: cif_fix_enum 1527 2010-12-29 10:47:43Z saulius 
;
_cod_database_code 4301757

loop_
_publ_contact_author_name
_publ_contact_author_address
_publ_contact_author_email
_publ_contact_author_phone
_publ_contact_author_fax
'Shim Sung Lee'
;
Department of Chemistry (BK21) and Research Institute of Natural Science, 
Gyeongsang National University, Jinju 660-701, South Korea
;
sslee@gnu.ac.kr +82-55-751-6021 +82-55-753-7614
'Leonard F. Lindoy'
;
Centre for Heavy Metal Research, School of Chemistry, 
F11, The University of Sydney, NSW 2006, Australia
;
lindoy@chem.usyd.edu.au '+61-2-9351 4400' '+61-2-9351 3329'

loop_
_symmetry_equiv_pos_as_xyz
'x, y, z'
'-x, -y, -z'

loop_
_atom_site_label
_atom_site_type_symbol
_atom_site_fract_x
_atom_site_fract_y
_atom_site_fract_z
_atom_site_U_iso_or_equiv
_atom_site_adp_type
_atom_site_occupancy
_atom_site_symmetry_multiplicity
_atom_site_calc_flag
_atom_site_refinement_flags
_atom_site_disorder_assembly
_atom_site_disorder_group
Cu1 Cu 0.70128(11) 0.34841(7) 0.38932(5) 0.0239(3) Uani 1 1 d . . .
O1 O 0.8235(6) 0.1048(4) 0.4079(3) 0.0252(11) Uani 1 1 d . . .
O2 O 0.7014(6) 0.2243(4) 0.2709(3) 0.0317(13) Uani 1 1 d . . .
O3 O 1.9235(11) -0.0391(7) -0.1082(5) 0.098(3) Uani 1 1 d . . .
O4 O 1.7872(11) 0.0700(7) -0.1946(5) 0.084(3) Uani 1 1 d . . .
O5 O 0.2991(6) 0.2797(5) 0.5092(3) 0.0473(16) Uani 1 1 d . . .
O6 O 0.4523(7) 0.4005(4) 0.4938(3) 0.0400(14) Uani 1 1 d . . .
O7 O 0.5222(6) 0.2675(4) 0.4323(3) 0.0257(11) Uani 1 1 d . . .
O8 O 0.2393(9) 0.6623(6) 0.2430(3) 0.063(2) Uani 1 1 d . . .
O9 O 0.0525(7) 0.7086(5) 0.3313(4) 0.0490(16) Uani 1 1 d . . .
O10 O 0.2934(7) 0.6203(5) 0.3613(3) 0.0460(15) Uani 1 1 d . . .
N1 N 0.8188(6) 0.3147(4) 0.4853(3) 0.0183(12) Uani 1 1 d . . .
N2 N 0.8879(7) 0.4330(4) 0.3387(3) 0.0178(12) Uani 1 1 d . . .
N3 N 0.5559(7) 0.4531(4) 0.3151(3) 0.0217(13) Uani 1 1 d . . .
N4 N 1.2956(8) 0.2945(5) 0.0866(3) 0.0267(14) Uani 1 1 d . . .
N5 N 1.3855(8) 0.2036(5) 0.1035(3) 0.0308(15) Uani 1 1 d . . .
N6 N 1.8118(12) 0.0347(8) -0.1284(6) 0.062(2) Uani 1 1 d . . .
N7 N 0.4220(7) 0.3167(5) 0.4798(3) 0.0262(14) Uani 1 1 d . . .
N8 N 0.1953(9) 0.6647(5) 0.3120(4) 0.0346(16) Uani 1 1 d . . .
C1 C 0.7625(9) 0.0563(6) 0.3548(4) 0.0331(19) Uani 1 1 d . . .
H1A H 0.6423 0.0581 0.3667 0.040 Uiso 1 1 calc R . .
H1B H 0.8182 -0.0203 0.3588 0.040 Uiso 1 1 calc R . .
C2 C 0.7924(8) 0.0643(5) 0.4841(4) 0.0235(16) Uani 1 1 d . . .
C3 C 0.7154(9) -0.0240(6) 0.5119(5) 0.0317(19) Uani 1 1 d . . .
H3A H 0.6814 -0.0609 0.4776 0.038 Uiso 1 1 calc R . .
C4 C 0.6890(9) -0.0576(6) 0.5897(5) 0.037(2) Uani 1 1 d . . .
H4B H 0.6400 -0.1197 0.6084 0.044 Uiso 1 1 calc R . .
C5 C 0.7303(10) -0.0052(7) 0.6406(5) 0.041(2) Uani 1 1 d . . .
H5B H 0.7042 -0.0272 0.6940 0.049 Uiso 1 1 calc R . .
C6 C 0.8126(9) 0.0822(6) 0.6127(5) 0.0338(19) Uani 1 1 d . . .
H6A H 0.8471 0.1179 0.6475 0.041 Uiso 1 1 calc R . .
C7 C 0.8441(8) 0.1170(6) 0.5339(4) 0.0232(16) Uani 1 1 d . . .
C8 C 0.9360(8) 0.2087(5) 0.5051(4) 0.0223(16) Uani 1 1 d . . .
H8A H 1.0096 0.1944 0.4590 0.027 Uiso 1 1 calc R . .
H8B H 1.0057 0.2134 0.5448 0.027 Uiso 1 1 calc R . .
C9 C 0.9054(8) 0.4063(5) 0.4783(4) 0.0196(15) Uani 1 1 d . . .
H9A H 0.9837 0.3904 0.5184 0.024 Uiso 1 1 calc R . .
H9B H 0.8246 0.4726 0.4851 0.024 Uiso 1 1 calc R . .
C10 C 0.9985(8) 0.4239(6) 0.3994(4) 0.0202(15) Uani 1 1 d . . .
H10A H 1.0451 0.4909 0.3915 0.024 Uiso 1 1 calc R . .
H10B H 1.0914 0.3625 0.3961 0.024 Uiso 1 1 calc R . .
C11 C 0.7832(8) 0.5431(5) 0.3232(4) 0.0224(16) Uani 1 1 d . . .
H11A H 0.8519 0.5963 0.2959 0.027 Uiso 1 1 calc R . .
H11B H 0.7352 0.5649 0.3722 0.027 Uiso 1 1 calc R . .
C12 C 0.6455(8) 0.5426(5) 0.2749(4) 0.0221(15) Uani 1 1 d . . .
H12A H 0.5685 0.6131 0.2692 0.026 Uiso 1 1 calc R . .
H12B H 0.6920 0.5299 0.2233 0.026 Uiso 1 1 calc R . .
C13 C 0.4670(8) 0.4128(6) 0.2620(4) 0.0267(17) Uani 1 1 d . . .
H13A H 0.4230 0.3483 0.2904 0.032 Uiso 1 1 calc R . .
H13B H 0.3720 0.4695 0.2446 0.032 Uiso 1 1 calc R . .
C14 C 0.5754(9) 0.3837(6) 0.1932(4) 0.0282(18) Uani 1 1 d . . .
C15 C 0.5644(9) 0.4503(7) 0.1231(4) 0.0341(19) Uani 1 1 d . . .
H15A H 0.4844 0.5152 0.1184 0.041 Uiso 1 1 calc R . .
C16 C 0.6635(11) 0.4279(8) 0.0591(5) 0.045(2) Uani 1 1 d . . .
H16A H 0.6532 0.4769 0.0115 0.054 Uiso 1 1 calc R . .
C17 C 0.7770(11) 0.3340(9) 0.0650(5) 0.052(3) Uani 1 1 d . . .
H17A H 0.8455 0.3174 0.0210 0.062 Uiso 1 1 calc R . .
C18 C 0.7937(10) 0.2620(7) 0.1352(4) 0.0349(19) Uani 1 1 d . . .
H18A H 0.8733 0.1969 0.1395 0.042 Uiso 1 1 calc R . .
C19 C 0.6911(9) 0.2879(6) 0.1984(4) 0.0272(17) Uani 1 1 d . . .
C20 C 0.7948(9) 0.1169(6) 0.2761(4) 0.0320(18) Uani 1 1 d . . .
H20A H 0.9142 0.1191 0.2651 0.038 Uiso 1 1 calc R . .
H20B H 0.7615 0.0808 0.2383 0.038 Uiso 1 1 calc R . .
C21 C 0.9855(8) 0.4000(5) 0.2716(4) 0.0190(15) Uani 1 1 d . . .
C22 C 1.0589(8) 0.2899(5) 0.2783(4) 0.0207(15) Uani 1 1 d . . .
H22A H 1.0385 0.2402 0.3242 0.025 Uiso 1 1 calc R . .
C23 C 1.1602(8) 0.2544(6) 0.2183(4) 0.0234(16) Uani 1 1 d . . .
H23A H 1.2104 0.1802 0.2233 0.028 Uiso 1 1 calc R . .
C24 C 1.1896(8) 0.3264(6) 0.1505(4) 0.0238(16) Uani 1 1 d . . .
C25 C 1.1128(9) 0.4334(6) 0.1432(4) 0.0267(17) Uani 1 1 d . . .
H25A H 1.1290 0.4824 0.0964 0.032 Uiso 1 1 calc R . .
C26 C 1.0130(8) 0.4698(6) 0.2030(4) 0.0219(15) Uani 1 1 d . . .
H26A H 0.9620 0.5440 0.1972 0.026 Uiso 1 1 calc R . .
C27 C 1.4901(9) 0.1691(6) 0.0407(4) 0.0292(17) Uani 1 1 d . . .
C28 C 1.6021(10) 0.0744(7) 0.0612(5) 0.039(2) Uani 1 1 d . . .
H28A H 1.6056 0.0389 0.1132 0.047 Uiso 1 1 calc R . .
C29 C 1.7094(11) 0.0320(7) 0.0047(5) 0.047(2) Uani 1 1 d . . .
H29A H 1.7872 -0.0330 0.0173 0.057 Uiso 1 1 calc R . .
C30 C 1.7007(11) 0.0852(7) -0.0685(5) 0.039(2) Uani 1 1 d . . .
C31 C 1.5954(11) 0.1789(7) -0.0903(5) 0.041(2) Uani 1 1 d . . .
H31A H 1.5959 0.2138 -0.1425 0.049 Uiso 1 1 calc R . .
C32 C 1.4875(11) 0.2230(7) -0.0357(4) 0.037(2) Uani 1 1 d . . .
H32A H 1.4124 0.2889 -0.0496 0.045 Uiso 1 1 calc R . .
Cl1 Cl 0.3473(8) 0.1456(5) 0.7476(4) 0.199(3) Uani 1 1 d D . .
Cl2 Cl 0.1108(11) 0.2362(5) 0.8771(4) 0.235(4) Uani 1 1 d D . .
C33 C 0.1397(14) 0.1727(16) 0.7937(7) 0.34(3) Uani 1 1 d D . .
H33A H 0.0997 0.1031 0.8091 0.408 Uiso 1 1 calc R . .
H33B H 0.0677 0.2195 0.7550 0.408 Uiso 1 1 calc R . .

loop_
_atom_site_aniso_label
_atom_site_aniso_U_11
_atom_site_aniso_U_22
_atom_site_aniso_U_33
_atom_site_aniso_U_23
_atom_site_aniso_U_13
_atom_site_aniso_U_12
Cu1 0.0213(5) 0.0244(5) 0.0280(5) -0.0080(4) 0.0009(4) -0.0077(4)
O1 0.023(3) 0.022(3) 0.033(3) -0.011(2) -0.002(2) -0.006(2)
O2 0.028(3) 0.032(3) 0.033(3) -0.014(3) -0.002(2) 0.005(2)
O3 0.090(7) 0.096(7) 0.093(7) -0.049(5) 0.030(5) 0.029(5)
O4 0.099(7) 0.097(6) 0.054(5) -0.042(5) 0.027(5) -0.006(5)
O5 0.022(3) 0.060(4) 0.060(4) -0.009(3) 0.015(3) -0.021(3)
O6 0.034(3) 0.035(3) 0.055(4) -0.022(3) 0.008(3) -0.006(3)
O7 0.023(3) 0.027(3) 0.029(3) -0.010(2) 0.003(2) -0.007(2)
O8 0.073(5) 0.077(5) 0.031(4) -0.015(4) 0.003(3) 0.004(4)
O9 0.028(3) 0.055(4) 0.065(4) -0.015(3) 0.000(3) -0.006(3)
O10 0.042(4) 0.059(4) 0.032(3) -0.015(3) 0.002(3) 0.007(3)
N1 0.017(3) 0.010(3) 0.029(3) -0.007(2) 0.001(3) -0.004(2)
N2 0.019(3) 0.017(3) 0.017(3) -0.006(2) 0.003(2) -0.004(2)
N3 0.019(3) 0.022(3) 0.026(3) -0.006(3) -0.003(3) -0.007(2)
N4 0.034(4) 0.029(4) 0.018(3) -0.006(3) 0.002(3) -0.008(3)
N5 0.037(4) 0.029(4) 0.024(4) -0.011(3) 0.007(3) -0.001(3)
N6 0.059(6) 0.064(6) 0.065(6) -0.034(5) 0.022(5) -0.012(5)
N7 0.020(3) 0.030(4) 0.029(4) -0.002(3) -0.006(3) -0.008(3)
N8 0.040(4) 0.028(4) 0.039(4) -0.009(3) 0.003(4) -0.013(3)
C1 0.028(4) 0.026(4) 0.050(5) -0.019(4) -0.003(4) -0.005(3)
C2 0.016(4) 0.021(4) 0.033(4) -0.009(3) -0.002(3) 0.002(3)
C3 0.017(4) 0.019(4) 0.059(6) -0.010(4) -0.002(4) -0.001(3)
C4 0.024(4) 0.021(4) 0.059(6) 0.007(4) 0.005(4) -0.007(3)
C5 0.034(5) 0.034(5) 0.046(5) 0.012(4) 0.000(4) -0.006(4)
C6 0.028(4) 0.030(4) 0.037(5) 0.003(4) -0.002(4) -0.002(3)
C7 0.015(4) 0.023(4) 0.029(4) -0.002(3) 0.000(3) -0.001(3)
C8 0.014(3) 0.024(4) 0.029(4) -0.004(3) -0.004(3) -0.004(3)
C9 0.019(4) 0.020(4) 0.023(4) -0.010(3) 0.001(3) -0.006(3)
C10 0.023(4) 0.024(4) 0.016(4) -0.006(3) 0.001(3) -0.009(3)
C11 0.023(4) 0.019(4) 0.024(4) -0.005(3) -0.002(3) -0.002(3)
C12 0.019(4) 0.023(4) 0.022(4) -0.001(3) 0.000(3) -0.002(3)
C13 0.016(4) 0.037(4) 0.029(4) -0.007(4) -0.008(3) -0.004(3)
C14 0.022(4) 0.044(5) 0.026(4) -0.014(4) -0.007(3) -0.012(3)
C15 0.023(4) 0.047(5) 0.033(5) -0.008(4) -0.008(4) -0.003(4)
C16 0.034(5) 0.066(7) 0.032(5) 0.002(5) -0.009(4) -0.011(5)
C17 0.037(5) 0.090(8) 0.036(5) -0.027(5) -0.001(4) -0.015(5)
C18 0.029(4) 0.049(5) 0.029(5) -0.017(4) -0.005(4) 0.000(4)
C19 0.027(4) 0.034(4) 0.026(4) -0.015(4) -0.008(3) -0.004(3)
C20 0.029(4) 0.032(4) 0.039(5) -0.023(4) 0.002(4) -0.003(3)
C21 0.012(3) 0.028(4) 0.022(4) -0.008(3) -0.004(3) -0.009(3)
C22 0.028(4) 0.019(4) 0.014(3) 0.000(3) 0.002(3) -0.005(3)
C23 0.025(4) 0.022(4) 0.023(4) -0.006(3) 0.003(3) -0.003(3)
C24 0.020(4) 0.028(4) 0.026(4) -0.011(3) 0.000(3) -0.007(3)
C25 0.032(4) 0.026(4) 0.016(4) 0.007(3) 0.002(3) -0.005(3)
C26 0.020(4) 0.022(4) 0.023(4) 0.000(3) -0.001(3) -0.005(3)
C27 0.029(4) 0.031(4) 0.028(4) -0.011(4) 0.005(3) -0.004(3)
C28 0.043(5) 0.035(5) 0.039(5) -0.012(4) 0.001(4) -0.003(4)
C29 0.042(5) 0.034(5) 0.062(7) -0.019(5) 0.005(5) 0.006(4)
C30 0.042(5) 0.034(5) 0.043(5) -0.021(4) 0.012(4) -0.006(4)
C31 0.053(6) 0.045(5) 0.025(4) -0.008(4) 0.004(4) -0.011(4)
C32 0.050(5) 0.032(5) 0.029(5) -0.010(4) 0.005(4) -0.006(4)
Cl1 0.152(5) 0.149(5) 0.318(8) -0.074(5) -0.061(5) -0.021(4)
Cl2 0.323(10) 0.136(5) 0.239(7) -0.002(5) -0.126(8) 0.003(6)
C33 0.30(3) 0.53(5) 0.21(2) 0.23(3) -0.23(2) -0.32(4)

loop_
_atom_type_symbol
_atom_type_description
_atom_type_scat_dispersion_real
_atom_type_scat_dispersion_imag
_atom_type_scat_source
C C 0.0033 0.0016 'International Tables Vol C Tables 4.2.6.8 and 6.1.1.4'
H H 0.0000 0.0000 'International Tables Vol C Tables 4.2.6.8 and 6.1.1.4'
N N 0.0061 0.0033 'International Tables Vol C Tables 4.2.6.8 and 6.1.1.4'
O O 0.0106 0.0060 'International Tables Vol C Tables 4.2.6.8 and 6.1.1.4'
Cl Cl 0.1484 0.1585 'International Tables Vol C Tables 4.2.6.8 and 6.1.1.4'
Cu Cu 0.3201 1.2651 'International Tables Vol C Tables 4.2.6.8 and 6.1.1.4'

loop_
_geom_angle_atom_site_label_1
_geom_angle_atom_site_label_2
_geom_angle_atom_site_label_3
_geom_angle
_geom_angle_site_symmetry_1
_geom_angle_site_symmetry_3
_geom_angle_publ_flag
O7 Cu1 N3 92.1(2) . . ?
O7 Cu1 N1 96.0(2) . . ?
N3 Cu1 N1 150.0(2) . . ?
O7 Cu1 N2 177.2(2) . . ?
N3 Cu1 N2 86.1(2) . . ?
N1 Cu1 N2 86.6(2) . . ?
C2 O1 C1 117.0(5) . . ?
C19 O2 C20 116.9(6) . . ?
N7 O7 Cu1 110.8(4) . . ?
C9 N1 C8 110.4(5) . . ?
C9 N1 Cu1 104.0(4) . . ?
C8 N1 Cu1 120.1(4) . . ?
C21 N2 C10 109.3(5) . . ?
C21 N2 C11 114.3(5) . . ?
C10 N2 C11 111.2(5) . . ?
C21 N2 Cu1 117.9(4) . . ?
C10 N2 Cu1 106.0(4) . . ?
C11 N2 Cu1 97.6(4) . . ?
C13 N3 C12 112.9(5) . . ?
C13 N3 Cu1 120.4(4) . . ?
C12 N3 Cu1 109.2(4) . . ?
N5 N4 C24 113.0(6) . . ?
N4 N5 C27 114.1(6) . . ?
O4 N6 O3 123.2(10) . . ?
O4 N6 C30 118.4(9) . . ?
O3 N6 C30 118.4(10) . . ?
O5 N7 O6 122.2(7) . . ?
O5 N7 O7 119.2(6) . . ?
O6 N7 O7 118.6(6) . . ?
O10 N8 O9 120.4(7) . . ?
O10 N8 O8 119.6(7) . . ?
O9 N8 O8 120.0(8) . . ?
O1 C1 C20 109.1(6) . . ?
O1 C2 C7 115.6(6) . . ?
O1 C2 C3 123.9(7) . . ?
C7 C2 C3 120.4(7) . . ?
C4 C3 C2 119.2(7) . . ?
C5 C4 C3 122.4(7) . . ?
C4 C5 C6 118.4(8) . . ?
C7 C6 C5 120.5(8) . . ?
C2 C7 C6 118.9(7) . . ?
C2 C7 C8 121.3(6) . . ?
C6 C7 C8 119.8(7) . . ?
C7 C8 N1 111.2(5) . . ?
N1 C9 C10 108.8(5) . . ?
N2 C10 C9 110.9(5) . . ?
N2 C11 C12 109.9(5) . . ?
N3 C12 C11 107.5(5) . . ?
C14 C13 N3 113.1(5) . . ?
C15 C14 C19 117.5(7) . . ?
C15 C14 C13 121.3(7) . . ?
C19 C14 C13 121.3(7) . . ?
C14 C15 C16 123.1(8) . . ?
C17 C16 C15 118.9(8) . . ?
C16 C17 C18 120.7(9) . . ?
C19 C18 C17 118.4(8) . . ?
O2 C19 C18 123.0(7) . . ?
O2 C19 C14 115.6(7) . . ?
C18 C19 C14 121.3(7) . . ?
O2 C20 C1 108.1(6) . . ?
C26 C21 C22 118.6(6) . . ?
C26 C21 N2 124.4(6) . . ?
C22 C21 N2 117.0(6) . . ?
C23 C22 C21 120.0(6) . . ?
C22 C23 C24 120.5(7) . . ?
C25 C24 C23 119.3(7) . . ?
C25 C24 N4 117.7(6) . . ?
C23 C24 N4 123.0(6) . . ?
C26 C25 C24 120.6(6) . . ?
C25 C26 C21 121.0(7) . . ?
C28 C27 C32 120.5(8) . . ?
C28 C27 N5 113.9(7) . . ?
C32 C27 N5 125.6(7) . . ?
C27 C28 C29 119.2(8) . . ?
C30 C29 C28 118.5(8) . . ?
C31 C30 C29 123.9(8) . . ?
C31 C30 N6 118.9(8) . . ?
C29 C30 N6 117.2(8) . . ?
C30 C31 C32 119.1(8) . . ?
C31 C32 C27 118.9(8) . . ?
Cl1 C33 Cl2 117.8(8) . . ?

loop_
_geom_bond_atom_site_label_1
_geom_bond_atom_site_label_2
_geom_bond_distance
_geom_bond_site_symmetry_2
_geom_bond_publ_flag
Cu1 O7 1.973(5) . ?
Cu1 N3 2.004(6) . ?
Cu1 N1 2.008(6) . ?
Cu1 N2 2.080(5) . ?
O1 C2 1.369(8) . ?
O1 C1 1.432(8) . ?
O2 C19 1.385(8) . ?
O2 C20 1.429(9) . ?
O3 N6 1.213(11) . ?
O4 N6 1.204(10) . ?
O5 N7 1.226(7) . ?
O6 N7 1.236(8) . ?
O7 N7 1.286(7) . ?
O8 N8 1.251(8) . ?
O9 N8 1.245(8) . ?
O10 N8 1.243(8) . ?
N1 C9 1.477(7) . ?
N1 C8 1.506(8) . ?
N2 C21 1.455(8) . ?
N2 C10 1.480(8) . ?
N2 C11 1.493(8) . ?
N3 C13 1.503(8) . ?
N3 C12 1.504(8) . ?
N4 N5 1.250(8) . ?
N4 C24 1.434(9) . ?
N5 C27 1.424(9) . ?
N6 C30 1.492(11) . ?
C1 C20 1.483(10) . ?
C2 C7 1.381(10) . ?
C2 C3 1.388(9) . ?
C3 C4 1.374(11) . ?
C4 C5 1.354(12) . ?
C5 C6 1.404(10) . ?
C6 C7 1.399(10) . ?
C7 C8 1.500(9) . ?
C9 C10 1.522(9) . ?
C11 C12 1.519(9) . ?
C13 C14 1.501(10) . ?
C14 C15 1.365(10) . ?
C14 C19 1.392(10) . ?
C15 C16 1.373(11) . ?
C16 C17 1.364(13) . ?
C17 C18 1.401(11) . ?
C18 C19 1.387(10) . ?
C21 C26 1.386(9) . ?
C21 C22 1.408(9) . ?
C22 C23 1.378(9) . ?
C23 C24 1.393(9) . ?
C24 C25 1.379(10) . ?
C25 C26 1.373(10) . ?
C27 C28 1.384(11) . ?
C27 C32 1.400(10) . ?
C28 C29 1.387(11) . ?
C29 C30 1.351(12) . ?
C30 C31 1.350(12) . ?
C31 C32 1.375(11) . ?
Cl1 C33 1.815(9) . ?
Cl2 C33 1.817(9) . ?
